data_4081250
loop_
_publ_author_name
'Hoffmann, Florian'
'Wagler, J\"org'
'Roewer, Gerhard'

_publ_section_title
;
 Transition-Metal Complexes Containing Alkynylsilyl Functionalized
 \h6-Arene Ligands
;
_journal_issue 16
_journal_name_full Organometallics
_journal_page_first 4531
_journal_paper_doi 10.1021/om400378s
_journal_volume 32
_journal_year 2013
_chemical_formula_moiety 'C19 H16 Mo O3 Si'
_chemical_formula_sum 'C19 H16 Mo O3 Si'
_chemical_formula_weight 416.35
_chemical_melting_point 347
_chemical_name_common
;
(phenylethynyldimethylsilyl)benzenemolybdenumtricarbonyl 
;
_chemical_name_systematic
; 
 tricarbonyl[dimethyl(eta6-phenyl)phenylethynylsilane]molybdenum(0) 
;
_space_group_IT_number 2
_symmetry_cell_setting triclinic
_symmetry_space_group_name_Hall '-P 1'
_symmetry_space_group_name_H-M 'P -1'
_atom_sites_solution_hydrogens geom
_atom_sites_solution_primary direct
_atom_sites_solution_secondary difmap
_audit_creation_method SHELXL-97
_cell_angle_alpha 75.765(2)
_cell_angle_beta 89.536(2)
_cell_angle_gamma 88.945(2)
_cell_formula_units_Z 8
_cell_length_a 10.8693(3)
_cell_length_b 13.4334(4)
_cell_length_c 25.0323(8)
_cell_measurement_reflns_used 9685
_cell_measurement_temperature 93(2)
_cell_measurement_theta_max 29.99
_cell_measurement_theta_min 2.42
_cell_volume 3542.16(19)
_computing_cell_refinement 'Bruker SMART'
_computing_data_collection 'Bruker SMART'
_computing_data_reduction 'Bruker SAINT'
_computing_molecular_graphics 'ORTEP32 (Farugia)'
_computing_publication_material 'Ciftab (Sheldrick)'
_computing_structure_refinement 'SHELXL-97 (Sheldrick, 1997)'
_computing_structure_solution 'SHELXS-97 (Sheldrick, 1990)'
_diffrn_ambient_temperature 93(2)
_diffrn_measured_fraction_theta_full 0.995
_diffrn_measured_fraction_theta_max 0.995
_diffrn_measurement_device_type 'CCD area detector'
_diffrn_measurement_method 'phi and omega scans'
_diffrn_radiation_monochromator graphite
_diffrn_radiation_source 'fine-focus sealed tube'
_diffrn_radiation_type MoK\a
_diffrn_radiation_wavelength 0.71073
_diffrn_reflns_av_R_equivalents 0.0380
_diffrn_reflns_av_sigmaI/netI 0.0412
_diffrn_reflns_limit_h_max 15
_diffrn_reflns_limit_h_min -15
_diffrn_reflns_limit_k_max 18
_diffrn_reflns_limit_k_min -18
_diffrn_reflns_limit_l_max 35
_diffrn_reflns_limit_l_min -35
_diffrn_reflns_number 74304
_diffrn_reflns_theta_full 30.06
_diffrn_reflns_theta_max 30.06
_diffrn_reflns_theta_min 0.84
_exptl_absorpt_coefficient_mu 0.821
_exptl_absorpt_correction_T_max 0.9600
_exptl_absorpt_correction_T_min 0.8718
_exptl_absorpt_correction_type multi-scan
_exptl_absorpt_process_details SADABS
_exptl_crystal_colour yellow
_exptl_crystal_density_diffrn 1.561
_exptl_crystal_density_method 'not measured'
_exptl_crystal_description piece
_exptl_crystal_F_000 1680
_exptl_crystal_size_max 0.2
_exptl_crystal_size_mid 0.1
_exptl_crystal_size_min 0.05
_refine_diff_density_max 0.824
_refine_diff_density_min -0.919
_refine_diff_density_rms 0.101
_refine_ls_extinction_method none
_refine_ls_goodness_of_fit_ref 1.026
_refine_ls_hydrogen_treatment constr
_refine_ls_matrix_type full
_refine_ls_number_parameters 865
_refine_ls_number_reflns 20674
_refine_ls_number_restraints 0
_refine_ls_restrained_S_all 1.026
_refine_ls_R_factor_all 0.0515
_refine_ls_R_factor_gt 0.0305
_refine_ls_shift/su_max 0.004
_refine_ls_shift/su_mean 0.000
_refine_ls_structure_factor_coef Fsqd
_refine_ls_weighting_details 'calc w=1/[\s^2^(Fo^2^)+(0.0339P)^2^+1.3134P] where P=(Fo^2^+2Fc^2^)/3'
_refine_ls_weighting_scheme calc
_refine_ls_wR_factor_gt 0.0671
_refine_ls_wR_factor_ref 0.0761
_reflns_number_gt 15881
_reflns_number_total 20674
_reflns_threshold_expression >2sigma(I)
_cod_data_source_file om400378s_si_002.cif
_cod_data_source_block fh19(compound9)
_cod_original_cell_volume 3542.16(18)
_cod_original_sg_symbol_Hall -P1
_cod_original_sg_symbol_H-M P-1
_cod_database_code 4081250

loop_
_symmetry_equiv_pos_as_xyz
'x, y, z'
'-x, -y, -z'

loop_
_atom_site_label
_atom_site_type_symbol
_atom_site_fract_x
_atom_site_fract_y
_atom_site_fract_z
_atom_site_U_iso_or_equiv
_atom_site_adp_type
_atom_site_occupancy
_atom_site_symmetry_multiplicity
_atom_site_calc_flag
_atom_site_refinement_flags
Mo1 Mo 0.689686(16) 1.094616(13) 0.303581(7) 0.01309(4) Uani 1 1 d .
Si1 Si 0.58202(6) 0.85901(4) 0.40879(2) 0.01687(12) Uani 1 1 d .
O1 O 0.75955(16) 1.31368(12) 0.23474(7) 0.0272(4) Uani 1 1 d .
O2 O 0.46929(15) 1.19201(13) 0.35440(7) 0.0279(4) Uani 1 1 d .
O3 O 0.85391(17) 1.14671(15) 0.39410(8) 0.0336(4) Uani 1 1 d .
C1 C 0.7318(2) 1.23288(17) 0.25968(9) 0.0192(4) Uani 1 1 d .
C2 C 0.5516(2) 1.15847(16) 0.33509(9) 0.0187(4) Uani 1 1 d .
C3 C 0.7938(2) 1.12767(17) 0.36050(9) 0.0205(5) Uani 1 1 d .
C4 C 0.7691(2) 0.92657(16) 0.32548(9) 0.0176(4) Uani 1 1 d .
H4 H 0.8263 0.8993 0.3541 0.021 Uiso 1 1 calc R
C5 C 0.8140(2) 0.97350(16) 0.27218(9) 0.0194(4) Uani 1 1 d .
H5 H 0.8999 0.9752 0.2649 0.023 Uiso 1 1 calc R
C6 C 0.7303(2) 1.01759(16) 0.23004(9) 0.0200(4) Uani 1 1 d .
H6 H 0.7600 1.0526 0.1947 0.024 Uiso 1 1 calc R
C7 C 0.6026(2) 1.01003(16) 0.24002(9) 0.0191(4) Uani 1 1 d .
H7 H 0.5461 1.0361 0.2109 0.023 Uiso 1 1 calc R
C8 C 0.5592(2) 0.96369(16) 0.29320(9) 0.0173(4) Uani 1 1 d .
H8 H 0.4730 0.9619 0.3000 0.021 Uiso 1 1 calc R
C9 C 0.6411(2) 0.91903(15) 0.33757(8) 0.0158(4) Uani 1 1 d .
C10 C 0.6808(3) 0.8945(2) 0.46113(10) 0.0316(6) Uani 1 1 d .
H10A H 0.6751 0.9689 0.4571 0.047 Uiso 1 1 d R
H10B H 0.7663 0.8747 0.4558 0.047 Uiso 1 1 d R
H10C H 0.6530 0.8588 0.4981 0.047 Uiso 1 1 d R
C11 C 0.4204(2) 0.90029(18) 0.41439(11) 0.0293(6) Uani 1 1 d .
H11A H 0.3694 0.8741 0.3889 0.044 Uiso 1 1 d R
H11B H 0.4150 0.9755 0.4050 0.044 Uiso 1 1 d R
H11C H 0.3910 0.8732 0.4522 0.044 Uiso 1 1 d R
C12 C 0.5952(2) 0.71987(17) 0.41737(9) 0.0195(4) Uani 1 1 d .
C13 C 0.6153(2) 0.62905(17) 0.42329(9) 0.0189(4) Uani 1 1 d .
C14 C 0.63984(19) 0.52085(16) 0.43036(9) 0.0166(4) Uani 1 1 d .
C15 C 0.6547(2) 0.47845(17) 0.38513(9) 0.0194(4) Uani 1 1 d .
H15 H 0.6498 0.5216 0.3489 0.023 Uiso 1 1 calc R
C16 C 0.6766(2) 0.37393(17) 0.39252(9) 0.0208(4) Uani 1 1 d .
H16 H 0.6856 0.3455 0.3615 0.025 Uiso 1 1 calc R
C17 C 0.6853(2) 0.31090(17) 0.44565(10) 0.0228(5) Uani 1 1 d .
H17 H 0.7005 0.2393 0.4508 0.027 Uiso 1 1 calc R
C18 C 0.6718(2) 0.35225(17) 0.49107(9) 0.0232(5) Uani 1 1 d .
H18 H 0.6782 0.3090 0.5272 0.028 Uiso 1 1 calc R
C19 C 0.6489(2) 0.45651(17) 0.48363(9) 0.0207(5) Uani 1 1 d .
H19 H 0.6393 0.4846 0.5148 0.025 Uiso 1 1 calc R
Mo2 Mo 0.066155(16) 0.602251(13) 0.298714(7) 0.01346(4) Uani 1 1 d .
Si2 Si 0.17493(6) 0.35865(4) 0.40134(2) 0.01635(12) Uani 1 1 d .
O4 O 0.01852(17) 0.82468(12) 0.22656(7) 0.0285(4) Uani 1 1 d .
O5 O -0.11569(16) 0.66542(15) 0.38186(8) 0.0345(4) Uani 1 1 d .
O6 O 0.27781(15) 0.68233(13) 0.35980(7) 0.0249(4) Uani 1 1 d .
C20 C 0.0381(2) 0.74276(17) 0.25297(9) 0.0195(4) Uani 1 1 d .
C21 C -0.0487(2) 0.64222(17) 0.35118(9) 0.0210(4) Uani 1 1 d .
C22 C 0.1991(2) 0.65509(16) 0.33680(9) 0.0174(4) Uani 1 1 d .
C23 C 0.1958(2) 0.46820(16) 0.28629(9) 0.0174(4) Uani 1 1 d .
H23 H 0.2822 0.4636 0.2923 0.021 Uiso 1 1 calc R
C24 C 0.1512(2) 0.51735(16) 0.23359(9) 0.0185(4) Uani 1 1 d .
H24 H 0.2071 0.5430 0.2042 0.022 Uiso 1 1 calc R
C25 C 0.0227(2) 0.52832(16) 0.22455(9) 0.0201(4) Uani 1 1 d .
H25 H -0.0079 0.5643 0.1896 0.024 Uiso 1 1 calc R
C26 C -0.0595(2) 0.48601(16) 0.26732(9) 0.0195(4) Uani 1 1 d .
H26 H -0.1456 0.4905 0.2609 0.023 Uiso 1 1 calc R
C27 C -0.0131(2) 0.43650(16) 0.32015(9) 0.0173(4) Uani 1 1 d .
H27 H -0.0697 0.4102 0.3491 0.021 Uiso 1 1 calc R
C28 C 0.11493(19) 0.42484(15) 0.33121(8) 0.0151(4) Uani 1 1 d .
C29 C 0.3399(2) 0.38753(17) 0.40506(10) 0.0223(5) Uani 1 1 d .
H29A H 0.3717 0.3534 0.4416 0.033 Uiso 1 1 d R
H29B H 0.3498 0.4619 0.3986 0.033 Uiso 1 1 d R
H29C H 0.3856 0.3626 0.3769 0.033 Uiso 1 1 d R
C30 C 0.0818(2) 0.39757(18) 0.45569(9) 0.0257(5) Uani 1 1 d .
H30A H -0.0053 0.3847 0.4507 0.039 Uiso 1 1 d R
H30B H 0.0928 0.4709 0.4530 0.039 Uiso 1 1 d R
H30C H 0.1088 0.3577 0.4920 0.039 Uiso 1 1 d R
C31 C 0.1561(2) 0.22107(17) 0.40686(9) 0.0196(4) Uani 1 1 d .
C32 C 0.1405(2) 0.13089(17) 0.41047(8) 0.0177(4) Uani 1 1 d .
C33 C 0.11945(19) 0.02361(16) 0.41593(9) 0.0169(4) Uani 1 1 d .
C34 C 0.1123(2) -0.04331(16) 0.46838(9) 0.0186(4) Uani 1 1 d .
H34 H 0.1241 -0.0180 0.5002 0.022 Uiso 1 1 calc R
C35 C 0.0881(2) -0.14608(17) 0.47412(9) 0.0199(4) Uani 1 1 d .
H35 H 0.0816 -0.1907 0.5099 0.024 Uiso 1 1 calc R
C36 C 0.0732(2) -0.18454(17) 0.42793(9) 0.0213(5) Uani 1 1 d .
H36 H 0.0571 -0.2553 0.4321 0.026 Uiso 1 1 calc R
C37 C 0.0820(2) -0.11913(17) 0.37563(9) 0.0207(5) Uani 1 1 d .
H37 H 0.0731 -0.1454 0.3439 0.025 Uiso 1 1 calc R
C38 C 0.1038(2) -0.01530(17) 0.36965(9) 0.0189(4) Uani 1 1 d .
H38 H 0.1080 0.0295 0.3338 0.023 Uiso 1 1 calc R
Mo3 Mo 0.563479(16) 0.642130(13) 0.202166(7) 0.01213(4) Uani 1 1 d .
Si3 Si 0.65787(6) 0.88431(4) 0.09795(2) 0.01643(12) Uani 1 1 d .
O7 O 0.38806(16) 0.58288(14) 0.11752(7) 0.0296(4) Uani 1 1 d .
O8 O 0.78162(15) 0.55732(13) 0.14346(7) 0.0248(4) Uani 1 1 d .
O9 O 0.51951(16) 0.41845(12) 0.27188(7) 0.0253(4) Uani 1 1 d .
C39 C 0.4529(2) 0.60476(16) 0.14870(9) 0.0178(4) Uani 1 1 d .
C40 C 0.7003(2) 0.58658(16) 0.16552(9) 0.0164(4) Uani 1 1 d .
C41 C 0.5377(2) 0.50096(17) 0.24674(9) 0.0181(4) Uani 1 1 d .
C42 C 0.68807(19) 0.77652(15) 0.21316(9) 0.0157(4) Uani 1 1 d .
H42 H 0.7740 0.7812 0.2060 0.019 Uiso 1 1 calc R
C43 C 0.6471(2) 0.72731(16) 0.26632(9) 0.0180(4) Uani 1 1 d .
H43 H 0.7049 0.7019 0.2949 0.022 Uiso 1 1 calc R
C44 C 0.5205(2) 0.71580(16) 0.27702(9) 0.0189(4) Uani 1 1 d .
H44 H 0.4930 0.6792 0.3124 0.023 Uiso 1 1 calc R
C45 C 0.4340(2) 0.75805(16) 0.23571(9) 0.0180(4) Uani 1 1 d .
H45 H 0.3482 0.7534 0.2434 0.022 Uiso 1 1 calc R
C46 C 0.47707(19) 0.80766(16) 0.18239(9) 0.0162(4) Uani 1 1 d .
H46 H 0.4185 0.8338 0.1542 0.019 Uiso 1 1 calc R
C47 C 0.60383(19) 0.81991(15) 0.16935(8) 0.0146(4) Uani 1 1 d .
C48 C 0.8189(2) 0.84203(18) 0.08965(11) 0.0291(6) Uani 1 1 d .
H48A H 0.8455 0.8693 0.0514 0.044 Uiso 1 1 d R
H48B H 0.8237 0.7668 0.0988 0.044 Uiso 1 1 d R
H48C H 0.8726 0.8677 0.1144 0.044 Uiso 1 1 d R
C49 C 0.5525(3) 0.8541(2) 0.04651(10) 0.0302(6) Uani 1 1 d .
H49A H 0.5787 0.8903 0.0094 0.045 Uiso 1 1 d R
H49B H 0.4686 0.8760 0.0533 0.045 Uiso 1 1 d R
H49C H 0.5546 0.7799 0.0497 0.045 Uiso 1 1 d R
C50 C 0.6495(2) 1.02276(17) 0.09213(9) 0.0183(4) Uani 1 1 d .
C51 C 0.63665(19) 1.11445(17) 0.08665(8) 0.0173(4) Uani 1 1 d .
C52 C 0.62218(19) 1.22339(16) 0.08017(9) 0.0158(4) Uani 1 1 d .
C53 C 0.6019(2) 1.26365(17) 0.12587(9) 0.0194(4) Uani 1 1 d .
H53 H 0.5964 1.2187 0.1616 0.023 Uiso 1 1 calc R
C54 C 0.5896(2) 1.36936(17) 0.11940(9) 0.0198(4) Uani 1 1 d .
H54 H 0.5762 1.3964 0.1507 0.024 Uiso 1 1 calc R
C55 C 0.5969(2) 1.43498(16) 0.06731(9) 0.0201(4) Uani 1 1 d .
H55 H 0.5882 1.5070 0.0629 0.024 Uiso 1 1 calc R
C56 C 0.6170(2) 1.39562(17) 0.02147(9) 0.0199(4) Uani 1 1 d .
H56 H 0.6223 1.4409 -0.0142 0.024 Uiso 1 1 calc R
C57 C 0.62936(19) 1.29061(16) 0.02767(9) 0.0176(4) Uani 1 1 d .
H57 H 0.6428 1.2640 -0.0038 0.021 Uiso 1 1 calc R
Mo4 Mo 0.191674(16) 0.152968(13) 0.190796(7) 0.01367(4) Uani 1 1 d .
Si4 Si 0.08605(6) 0.39465(4) 0.08821(2) 0.01563(11) Uani 1 1 d .
O10 O 0.34760(17) 0.09752(16) 0.09664(8) 0.0389(5) Uani 1 1 d .
O11 O -0.03251(15) 0.06363(13) 0.14207(7) 0.0274(4) Uani 1 1 d .
O12 O 0.25608(17) -0.06876(12) 0.25977(7) 0.0298(4) Uani 1 1 d .
C58 C 0.2908(2) 0.11788(18) 0.13162(10) 0.0235(5) Uani 1 1 d .
C59 C 0.0504(2) 0.09486(16) 0.16051(9) 0.0181(4) Uani 1 1 d .
C60 C 0.2315(2) 0.01306(18) 0.23434(9) 0.0216(5) Uani 1 1 d .
C61 C 0.2756(2) 0.31727(16) 0.16974(9) 0.0171(4) Uani 1 1 d .
H61 H 0.3326 0.3424 0.1408 0.021 Uiso 1 1 calc R
C62 C 0.3207(2) 0.26738(16) 0.22270(9) 0.0190(4) Uani 1 1 d .
H62 H 0.4067 0.2620 0.2295 0.023 Uiso 1 1 calc R
C63 C 0.2370(2) 0.22607(16) 0.26497(9) 0.0197(4) Uani 1 1 d .
H63 H 0.2667 0.1890 0.2999 0.024 Uiso 1 1 calc R
C64 C 0.1095(2) 0.23905(16) 0.25600(9) 0.0185(4) Uani 1 1 d .
H64 H 0.0532 0.2146 0.2854 0.022 Uiso 1 1 calc R
C65 C 0.0657(2) 0.28870(15) 0.20308(8) 0.0163(4) Uani 1 1 d .
H65 H -0.0206 0.2942 0.1969 0.020 Uiso 1 1 calc R
C66 C 0.14716(19) 0.33090(15) 0.15858(8) 0.0148(4) Uani 1 1 d .
C67 C 0.1808(2) 0.35699(18) 0.03376(9) 0.0239(5) Uani 1 1 d .
H67A H 0.1708 0.2836 0.0362 0.036 Uiso 1 1 d R
H67B H 0.2676 0.3705 0.0390 0.036 Uiso 1 1 d R
H67C H 0.1539 0.3970 -0.0026 0.036 Uiso 1 1 d R
C68 C -0.0785(2) 0.36334(18) 0.08587(9) 0.0224(5) Uani 1 1 d .
H68A H -0.1248 0.3924 0.1124 0.034 Uiso 1 1 d R
H68B H -0.0875 0.2886 0.0953 0.034 Uiso 1 1 d R
H68C H -0.1104 0.3925 0.0487 0.034 Uiso 1 1 d R
C69 C 0.0987(2) 0.53315(17) 0.08053(9) 0.0191(4) Uani 1 1 d .
C70 C 0.1081(2) 0.62489(17) 0.07562(9) 0.0180(4) Uani 1 1 d .
C71 C 0.1215(2) 0.73326(16) 0.06879(9) 0.0179(4) Uani 1 1 d .
C72 C 0.1548(2) 0.77327(17) 0.11289(9) 0.0208(5) Uani 1 1 d .
H72 H 0.1678 0.7284 0.1482 0.025 Uiso 1 1 calc R
C73 C 0.1693(2) 0.87852(17) 0.10548(10) 0.0217(5) Uani 1 1 d .
H73 H 0.1917 0.9055 0.1357 0.026 Uiso 1 1 calc R
C74 C 0.1507(2) 0.94416(17) 0.05353(10) 0.0224(5) Uani 1 1 d .
H74 H 0.1613 1.0160 0.0482 0.027 Uiso 1 1 calc R
C75 C 0.1168(2) 0.90467(17) 0.00965(9) 0.0226(5) Uani 1 1 d .
H75 H 0.1039 0.9497 -0.0256 0.027 Uiso 1 1 calc R
C76 C 0.1019(2) 0.80054(17) 0.01694(9) 0.0193(4) Uani 1 1 d .
H76 H 0.0782 0.7742 -0.0133 0.023 Uiso 1 1 calc R

loop_
_atom_site_aniso_label
_atom_site_aniso_U_11
_atom_site_aniso_U_22
_atom_site_aniso_U_33
_atom_site_aniso_U_23
_atom_site_aniso_U_13
_atom_site_aniso_U_12
Mo1 0.01421(8) 0.01083(8) 0.01467(8) -0.00397(6) -0.00128(6) -0.00005(6)
Si1 0.0204(3) 0.0124(3) 0.0173(3) -0.0027(2) 0.0003(2) -0.0009(2)
O1 0.0327(10) 0.0177(8) 0.0300(9) -0.0029(7) 0.0051(7) -0.0078(7)
O2 0.0218(9) 0.0244(9) 0.0402(10) -0.0135(8) 0.0033(7) 0.0018(7)
O3 0.0286(10) 0.0418(11) 0.0376(10) -0.0241(9) -0.0149(8) 0.0090(8)
C1 0.0200(11) 0.0203(11) 0.0199(10) -0.0096(9) 0.0002(8) -0.0023(9)
C2 0.0196(11) 0.0143(10) 0.0228(11) -0.0059(8) -0.0015(8) -0.0013(8)
C3 0.0204(11) 0.0180(11) 0.0253(11) -0.0099(9) -0.0035(9) 0.0052(9)
C4 0.0189(10) 0.0126(10) 0.0220(10) -0.0058(8) -0.0027(8) 0.0025(8)
C5 0.0220(11) 0.0136(10) 0.0244(11) -0.0083(8) 0.0041(8) 0.0003(8)
C6 0.0311(12) 0.0147(10) 0.0161(10) -0.0072(8) 0.0025(9) -0.0022(9)
C7 0.0268(12) 0.0130(10) 0.0184(10) -0.0054(8) -0.0060(8) -0.0012(9)
C8 0.0181(10) 0.0131(10) 0.0217(10) -0.0061(8) -0.0028(8) -0.0029(8)
C9 0.0201(10) 0.0103(9) 0.0176(10) -0.0042(8) -0.0024(8) -0.0007(8)
C10 0.0462(16) 0.0272(13) 0.0213(12) -0.0047(10) -0.0050(11) -0.0079(12)
C11 0.0266(13) 0.0179(11) 0.0401(14) -0.0012(10) 0.0100(11) 0.0021(10)
C12 0.0210(11) 0.0163(10) 0.0201(10) -0.0024(8) 0.0026(8) -0.0015(8)
C13 0.0182(10) 0.0191(11) 0.0183(10) -0.0025(8) 0.0020(8) -0.0011(8)
C14 0.0141(10) 0.0132(10) 0.0214(10) -0.0019(8) 0.0012(8) -0.0014(8)
C15 0.0207(11) 0.0166(10) 0.0195(10) -0.0015(8) -0.0005(8) -0.0001(9)
C16 0.0236(11) 0.0175(11) 0.0228(11) -0.0077(9) 0.0015(9) 0.0004(9)
C17 0.0273(12) 0.0122(10) 0.0278(12) -0.0031(9) 0.0021(9) 0.0012(9)
C18 0.0297(12) 0.0168(11) 0.0202(11) 0.0006(9) -0.0006(9) 0.0032(9)
C19 0.0269(12) 0.0178(11) 0.0175(10) -0.0052(8) -0.0003(8) 0.0034(9)
Mo2 0.01385(8) 0.01141(8) 0.01578(8) -0.00460(6) -0.00009(6) -0.00025(6)
Si2 0.0207(3) 0.0117(3) 0.0168(3) -0.0036(2) -0.0004(2) -0.0009(2)
O4 0.0381(10) 0.0171(8) 0.0286(9) -0.0028(7) -0.0039(7) 0.0067(7)
O5 0.0232(9) 0.0450(11) 0.0440(11) -0.0274(9) 0.0116(8) -0.0064(8)
O6 0.0189(8) 0.0289(9) 0.0303(9) -0.0134(7) -0.0030(7) -0.0020(7)
C20 0.0207(11) 0.0191(11) 0.0211(10) -0.0099(9) -0.0013(8) 0.0008(9)
C21 0.0188(11) 0.0204(11) 0.0267(11) -0.0111(9) 0.0000(9) -0.0047(9)
C22 0.0162(10) 0.0163(10) 0.0201(10) -0.0058(8) 0.0037(8) 0.0006(8)
C23 0.0175(10) 0.0135(10) 0.0223(10) -0.0070(8) 0.0018(8) 0.0019(8)
C24 0.0262(12) 0.0138(10) 0.0167(10) -0.0064(8) 0.0035(8) -0.0011(9)
C25 0.0292(12) 0.0154(10) 0.0171(10) -0.0067(8) -0.0047(8) 0.0024(9)
C26 0.0190(11) 0.0167(10) 0.0252(11) -0.0094(9) -0.0043(8) -0.0032(8)
C27 0.0172(10) 0.0133(10) 0.0224(10) -0.0062(8) 0.0012(8) -0.0049(8)
C28 0.0175(10) 0.0105(9) 0.0182(10) -0.0052(8) -0.0002(8) -0.0004(8)
C29 0.0220(11) 0.0184(11) 0.0268(12) -0.0062(9) -0.0040(9) -0.0018(9)
C30 0.0356(14) 0.0211(12) 0.0208(11) -0.0056(9) 0.0035(10) -0.0012(10)
C31 0.0217(11) 0.0177(11) 0.0184(10) -0.0028(8) -0.0029(8) -0.0004(9)
C32 0.0180(10) 0.0180(10) 0.0168(10) -0.0035(8) -0.0007(8) 0.0005(8)
C33 0.0161(10) 0.0135(10) 0.0212(10) -0.0043(8) -0.0014(8) 0.0017(8)
C34 0.0199(11) 0.0167(10) 0.0192(10) -0.0046(8) -0.0004(8) -0.0006(8)
C35 0.0218(11) 0.0160(10) 0.0208(10) -0.0022(8) -0.0010(8) -0.0009(9)
C36 0.0237(11) 0.0139(10) 0.0268(11) -0.0056(9) -0.0035(9) -0.0008(9)
C37 0.0245(11) 0.0162(11) 0.0229(11) -0.0079(9) -0.0055(9) 0.0020(9)
C38 0.0215(11) 0.0168(10) 0.0180(10) -0.0034(8) -0.0031(8) 0.0011(9)
Mo3 0.01334(8) 0.01028(8) 0.01307(8) -0.00339(6) -0.00070(6) -0.00029(6)
Si3 0.0210(3) 0.0116(3) 0.0165(3) -0.0029(2) 0.0018(2) -0.0017(2)
O7 0.0240(9) 0.0372(10) 0.0332(9) -0.0192(8) -0.0088(7) 0.0011(8)
O8 0.0211(8) 0.0246(9) 0.0317(9) -0.0128(7) 0.0032(7) 0.0005(7)
O9 0.0347(10) 0.0143(8) 0.0251(8) -0.0010(6) 0.0015(7) -0.0051(7)
C39 0.0163(10) 0.0172(10) 0.0207(10) -0.0065(8) 0.0002(8) 0.0017(8)
C40 0.0183(10) 0.0118(9) 0.0197(10) -0.0048(8) -0.0036(8) -0.0022(8)
C41 0.0212(11) 0.0182(10) 0.0162(10) -0.0068(8) 0.0004(8) -0.0012(8)
C42 0.0154(10) 0.0123(9) 0.0203(10) -0.0059(8) -0.0015(8) -0.0027(8)
C43 0.0255(11) 0.0128(10) 0.0168(10) -0.0058(8) -0.0045(8) 0.0004(8)
C44 0.0273(12) 0.0147(10) 0.0155(10) -0.0053(8) 0.0030(8) -0.0020(9)
C45 0.0185(10) 0.0139(10) 0.0221(10) -0.0059(8) 0.0049(8) 0.0016(8)
C46 0.0164(10) 0.0129(10) 0.0197(10) -0.0048(8) -0.0002(8) 0.0028(8)
C47 0.0180(10) 0.0093(9) 0.0172(9) -0.0043(7) -0.0007(8) -0.0002(8)
C48 0.0298(13) 0.0164(11) 0.0363(14) 0.0020(10) 0.0143(11) 0.0021(10)
C49 0.0449(16) 0.0270(13) 0.0190(11) -0.0057(10) -0.0023(10) -0.0101(11)
C50 0.0185(10) 0.0184(11) 0.0173(10) -0.0028(8) 0.0002(8) -0.0006(8)
C51 0.0161(10) 0.0185(10) 0.0170(10) -0.0039(8) 0.0002(8) -0.0014(8)
C52 0.0128(9) 0.0131(10) 0.0209(10) -0.0031(8) -0.0022(8) 0.0001(8)
C53 0.0216(11) 0.0164(10) 0.0192(10) -0.0023(8) 0.0006(8) -0.0014(9)
C54 0.0211(11) 0.0174(11) 0.0226(11) -0.0082(9) 0.0003(8) 0.0007(9)
C55 0.0208(11) 0.0119(10) 0.0267(11) -0.0034(8) -0.0036(9) 0.0032(8)
C56 0.0209(11) 0.0158(10) 0.0209(10) -0.0005(8) -0.0041(8) 0.0005(8)
C57 0.0163(10) 0.0177(10) 0.0191(10) -0.0049(8) -0.0030(8) 0.0007(8)
Mo4 0.01413(8) 0.01171(8) 0.01596(8) -0.00494(6) -0.00077(6) 0.00054(6)
Si4 0.0186(3) 0.0116(3) 0.0167(3) -0.0035(2) -0.0023(2) -0.0001(2)
O10 0.0303(10) 0.0521(12) 0.0455(11) -0.0333(10) 0.0153(9) -0.0111(9)
O11 0.0202(8) 0.0282(9) 0.0371(10) -0.0140(8) -0.0046(7) -0.0033(7)
O12 0.0357(10) 0.0168(8) 0.0358(10) -0.0050(7) -0.0077(8) 0.0098(7)
C58 0.0198(11) 0.0249(12) 0.0289(12) -0.0123(10) 0.0027(9) -0.0071(9)
C59 0.0188(10) 0.0139(10) 0.0218(10) -0.0051(8) 0.0020(8) 0.0024(8)
C60 0.0207(11) 0.0221(11) 0.0241(11) -0.0103(9) -0.0044(9) 0.0030(9)
C61 0.0189(10) 0.0142(10) 0.0197(10) -0.0069(8) -0.0001(8) -0.0036(8)
C62 0.0200(11) 0.0162(10) 0.0218(11) -0.0062(8) -0.0060(8) -0.0005(8)
C63 0.0283(12) 0.0147(10) 0.0168(10) -0.0050(8) -0.0042(8) 0.0014(9)
C64 0.0268(12) 0.0135(10) 0.0159(10) -0.0053(8) 0.0028(8) 0.0009(9)
C65 0.0175(10) 0.0127(10) 0.0197(10) -0.0059(8) 0.0009(8) 0.0014(8)
C66 0.0187(10) 0.0100(9) 0.0168(9) -0.0050(7) -0.0010(8) -0.0010(8)
C67 0.0298(13) 0.0210(11) 0.0205(11) -0.0048(9) 0.0022(9) 0.0036(10)
C68 0.0212(11) 0.0218(11) 0.0254(11) -0.0081(9) -0.0053(9) 0.0006(9)
C69 0.0215(11) 0.0188(11) 0.0165(10) -0.0033(8) -0.0029(8) -0.0002(9)
C70 0.0177(10) 0.0184(11) 0.0171(10) -0.0029(8) -0.0023(8) 0.0023(8)
C71 0.0175(10) 0.0143(10) 0.0215(10) -0.0036(8) 0.0007(8) 0.0011(8)
C72 0.0216(11) 0.0184(11) 0.0208(10) -0.0019(9) -0.0020(8) 0.0024(9)
C73 0.0224(11) 0.0176(11) 0.0267(11) -0.0083(9) -0.0046(9) 0.0013(9)
C74 0.0245(12) 0.0124(10) 0.0298(12) -0.0040(9) -0.0005(9) -0.0007(9)
C75 0.0267(12) 0.0167(11) 0.0225(11) -0.0015(9) 0.0009(9) 0.0024(9)
C76 0.0223(11) 0.0178(10) 0.0184(10) -0.0058(8) 0.0016(8) 0.0011(9)

loop_
_atom_type_symbol
_atom_type_description
_atom_type_scat_dispersion_real
_atom_type_scat_dispersion_imag
_atom_type_scat_source
C C 0.0033 0.0016 'International Tables Vol C Tables 4.2.6.8 and 6.1.1.4'
H H 0.0000 0.0000 'International Tables Vol C Tables 4.2.6.8 and 6.1.1.4'
O O 0.0106 0.0060 'International Tables Vol C Tables 4.2.6.8 and 6.1.1.4'
Si Si 0.0817 0.0704 'International Tables Vol C Tables 4.2.6.8 and 6.1.1.4'
Mo Mo -1.6832 0.6857 'International Tables Vol C Tables 4.2.6.8 and 6.1.1.4'

loop_
_geom_angle_atom_site_label_1
_geom_angle_atom_site_label_2
_geom_angle_atom_site_label_3
_geom_angle
C3 Mo1 C2 87.21(9)
C3 Mo1 C1 84.89(9)
C2 Mo1 C1 87.94(9)
C3 Mo1 C4 90.01(8)
C2 Mo1 C4 131.42(8)
C1 Mo1 C4 140.07(8)
C3 Mo1 C8 138.81(9)
C2 Mo1 C8 89.50(8)
C1 Mo1 C8 136.02(8)
C4 Mo1 C8 62.47(7)
C3 Mo1 C6 133.25(9)
C2 Mo1 C6 139.49(9)
C1 Mo1 C6 93.23(8)
C4 Mo1 C6 62.53(7)
C8 Mo1 C6 62.33(8)
C3 Mo1 C9 105.15(8)
C2 Mo1 C9 99.81(8)
C1 Mo1 C9 167.49(8)
C4 Mo1 C9 35.12(7)
C8 Mo1 C9 35.40(7)
C6 Mo1 C9 74.49(7)
C3 Mo1 C5 102.19(8)
C2 Mo1 C5 162.01(9)
C1 Mo1 C5 107.96(8)
C4 Mo1 C5 34.97(7)
C8 Mo1 C5 73.28(8)
C6 Mo1 C5 34.61(8)
C9 Mo1 C5 63.11(7)
C3 Mo1 C7 162.79(8)
C2 Mo1 C7 106.53(9)
C1 Mo1 C7 105.50(8)
C4 Mo1 C7 73.18(7)
C8 Mo1 C7 34.59(7)
C6 Mo1 C7 34.60(8)
C9 Mo1 C7 62.99(7)
C5 Mo1 C7 61.84(8)
C12 Si1 C11 111.40(11)
C12 Si1 C10 108.28(11)
C11 Si1 C10 111.63(13)
C12 Si1 C9 106.14(9)
C11 Si1 C9 109.17(10)
C10 Si1 C9 110.07(11)
O1 C1 Mo1 178.1(2)
O2 C2 Mo1 177.3(2)
O3 C3 Mo1 179.4(2)
C5 C4 C9 122.0(2)
C5 C4 Mo1 73.76(12)
C9 C4 Mo1 73.66(11)
C5 C4 H4 119.0
C9 C4 H4 119.0
Mo1 C4 H4 125.4
C6 C5 C4 119.5(2)
C6 C5 Mo1 72.20(12)
C4 C5 Mo1 71.27(12)
C6 C5 H5 120.3
C4 C5 H5 120.3
Mo1 C5 H5 128.5
C5 C6 C7 120.2(2)
C5 C6 Mo1 73.18(12)
C7 C6 Mo1 73.62(12)
C5 C6 H6 119.9
C7 C6 H6 119.9
Mo1 C6 H6 125.0
C8 C7 C6 119.6(2)
C8 C7 Mo1 71.24(12)
C6 C7 Mo1 71.78(12)
C8 C7 H7 120.2
C6 C7 H7 120.2
Mo1 C7 H7 129.1
C7 C8 C9 121.9(2)
C7 C8 Mo1 74.16(13)
C9 C8 Mo1 73.28(12)
C7 C8 H8 119.0
C9 C8 H8 119.0
Mo1 C8 H8 125.3
C4 C9 C8 116.56(19)
C4 C9 Si1 121.87(15)
C8 C9 Si1 121.51(16)
C4 C9 Mo1 71.22(12)
C8 C9 Mo1 71.31(12)
Si1 C9 Mo1 125.36(10)
Si1 C10 H10A 109.5
Si1 C10 H10B 109.5
H10A C10 H10B 109.5
Si1 C10 H10C 109.5
H10A C10 H10C 109.5
H10B C10 H10C 109.5
Si1 C11 H11A 109.5
Si1 C11 H11B 109.5
H11A C11 H11B 109.5
Si1 C11 H11C 109.5
H11A C11 H11C 109.5
H11B C11 H11C 109.5
C13 C12 Si1 174.1(2)
C12 C13 C14 179.7(3)
C15 C14 C19 119.09(19)
C15 C14 C13 121.22(19)
C19 C14 C13 119.7(2)
C16 C15 C14 120.6(2)
C16 C15 H15 119.7
C14 C15 H15 119.7
C15 C16 C17 119.7(2)
C15 C16 H16 120.2
C17 C16 H16 120.2
C18 C17 C16 120.3(2)
C18 C17 H17 119.9
C16 C17 H17 119.9
C19 C18 C17 120.0(2)
C19 C18 H18 120.0
C17 C18 H18 120.0
C18 C19 C14 120.3(2)
C18 C19 H19 119.8
C14 C19 H19 119.8
C21 Mo2 C20 85.41(9)
C21 Mo2 C22 87.21(9)
C20 Mo2 C22 88.81(9)
C21 Mo2 C27 90.44(8)
C20 Mo2 C27 143.16(8)
C22 Mo2 C27 127.59(8)
C21 Mo2 C23 143.01(9)
C20 Mo2 C23 131.48(8)
C22 Mo2 C23 90.46(8)
C27 Mo2 C23 62.41(7)
C21 Mo2 C25 128.83(9)
C20 Mo2 C25 92.32(8)
C22 Mo2 C25 143.93(8)
C27 Mo2 C25 62.49(8)
C23 Mo2 C25 62.42(8)
C21 Mo2 C26 99.37(9)
C20 Mo2 C26 109.76(8)
C22 Mo2 C26 160.63(8)
C27 Mo2 C26 35.05(7)
C23 Mo2 C26 73.29(8)
C25 Mo2 C26 34.49(8)
C21 Mo2 C28 108.47(8)
C20 Mo2 C28 164.94(8)
C22 Mo2 C28 97.48(8)
C27 Mo2 C28 35.08(7)
C23 Mo2 C28 35.40(7)
C25 Mo2 C28 74.54(7)
C26 Mo2 C28 63.17(7)
C21 Mo2 C24 161.17(9)
C20 Mo2 C24 101.93(8)
C22 Mo2 C24 110.05(8)
C27 Mo2 C24 73.23(7)
C23 Mo2 C24 34.65(7)
C25 Mo2 C24 34.73(8)
C26 Mo2 C24 61.87(8)
C28 Mo2 C24 63.08(7)
C31 Si2 C29 110.02(10)
C31 Si2 C30 109.57(11)
C29 Si2 C30 112.48(11)
C31 Si2 C28 105.20(10)
C29 Si2 C28 109.09(10)
C30 Si2 C28 110.23(10)
O4 C20 Mo2 178.2(2)
O5 C21 Mo2 179.9(3)
O6 C22 Mo2 177.57(19)
C24 C23 C28 122.0(2)
C24 C23 Mo2 74.02(12)
C28 C23 Mo2 73.33(11)
C24 C23 H23 119.0
C28 C23 H23 119.0
Mo2 C23 H23 125.4
C23 C24 C25 119.6(2)
C23 C24 Mo2 71.33(12)
C25 C24 Mo2 72.06(12)
C23 C24 H24 120.2
C25 C24 H24 120.2
Mo2 C24 H24 128.7
C26 C25 C24 120.0(2)
C26 C25 Mo2 72.97(13)
C24 C25 Mo2 73.22(12)
C26 C25 H25 120.0
C24 C25 H25 120.0
Mo2 C25 H25 125.6
C25 C26 C27 119.6(2)
C25 C26 Mo2 72.54(13)
C27 C26 Mo2 71.21(12)
C25 C26 H26 120.2
C27 C26 H26 120.2
Mo2 C26 H26 128.2
C26 C27 C28 122.2(2)
C26 C27 Mo2 73.75(12)
C28 C27 Mo2 73.81(12)
C26 C27 H27 118.9
C28 C27 H27 118.9
Mo2 C27 H27 125.3
C27 C28 C23 116.42(19)
C27 C28 Si2 121.71(16)
C23 C28 Si2 121.86(16)
C27 C28 Mo2 71.11(11)
C23 C28 Mo2 71.27(11)
Si2 C28 Mo2 126.66(10)
Si2 C29 H29A 109.5
Si2 C29 H29B 109.5
H29A C29 H29B 109.5
Si2 C29 H29C 109.5
H29A C29 H29C 109.5
H29B C29 H29C 109.5
Si2 C30 H30A 109.5
Si2 C30 H30B 109.5
H30A C30 H30B 109.5
Si2 C30 H30C 109.5
H30A C30 H30C 109.5
H30B C30 H30C 109.5
C32 C31 Si2 178.4(2)
C31 C32 C33 178.4(2)
C38 C33 C34 119.0(2)
C38 C33 C32 121.10(19)
C34 C33 C32 119.9(2)
C35 C34 C33 120.3(2)
C35 C34 H34 119.9
C33 C34 H34 119.9
C34 C35 C36 120.4(2)
C34 C35 H35 119.8
C36 C35 H35 119.8
C35 C36 C37 119.8(2)
C35 C36 H36 120.1
C37 C36 H36 120.1
C36 C37 C38 120.0(2)
C36 C37 H37 120.0
C38 C37 H37 120.0
C37 C38 C33 120.4(2)
C37 C38 H38 119.8
C33 C38 H38 119.8
C39 Mo3 C40 87.49(9)
C39 Mo3 C41 85.29(9)
C40 Mo3 C41 87.57(9)
C39 Mo3 C46 90.27(8)
C40 Mo3 C46 129.64(8)
C41 Mo3 C46 142.35(8)
C39 Mo3 C42 141.26(8)
C40 Mo3 C42 90.24(8)
C41 Mo3 C42 133.26(8)
C46 Mo3 C42 62.25(7)
C39 Mo3 C44 130.70(8)
C40 Mo3 C44 141.76(8)
C41 Mo3 C44 93.13(8)
C46 Mo3 C44 62.31(7)
C42 Mo3 C44 62.09(8)
C39 Mo3 C47 107.00(8)
C40 Mo3 C47 98.83(8)
C41 Mo3 C47 166.28(8)
C46 Mo3 C47 34.98(7)
C42 Mo3 C47 35.41(7)
C44 Mo3 C47 74.32(7)
C39 Mo3 C45 100.40(8)
C40 Mo3 C45 161.67(8)
C41 Mo3 C45 109.41(8)
C46 Mo3 C45 34.97(7)
C42 Mo3 C45 73.22(7)
C44 Mo3 C45 34.56(7)
C47 Mo3 C45 63.12(7)
C39 Mo3 C43 161.73(8)
C40 Mo3 C43 108.58(8)
C41 Mo3 C43 103.54(8)
C46 Mo3 C43 72.92(7)
C42 Mo3 C43 34.56(7)
C44 Mo3 C43 34.39(8)
C47 Mo3 C43 62.96(7)
C45 Mo3 C43 61.71(8)
C50 Si3 C49 108.47(11)
C50 Si3 C48 110.71(11)
C49 Si3 C48 112.62(13)
C50 Si3 C47 106.68(9)
C49 Si3 C47 109.64(11)
C48 Si3 C47 108.54(10)
O7 C39 Mo3 179.9(2)
O8 C40 Mo3 177.77(19)
O9 C41 Mo3 178.0(2)
C43 C42 C47 121.92(19)
C43 C42 Mo3 74.13(12)
C47 C42 Mo3 73.33(12)
C43 C42 H42 119.0
C47 C42 H42 119.0
Mo3 C42 H42 125.2
C44 C43 C42 119.77(19)
C44 C43 Mo3 72.06(12)
C42 C43 Mo3 71.31(12)
C44 C43 H43 120.1
C42 C43 H43 120.1
Mo3 C43 H43 128.8
C43 C44 C45 120.53(19)
C43 C44 Mo3 73.55(12)
C45 C44 Mo3 73.26(12)
C43 C44 H44 119.7
C45 C44 H44 119.7
Mo3 C44 H44 125.2
C44 C45 C46 118.8(2)
C44 C45 Mo3 72.18(12)
C46 C45 Mo3 70.93(11)
C44 C45 H45 120.6
C46 C45 H45 120.6
Mo3 C45 H45 128.4
C47 C46 C45 122.73(19)
C47 C46 Mo3 73.96(11)
C45 C46 Mo3 74.10(11)
C47 C46 H46 118.6
C45 C46 H46 118.6
Mo3 C46 H46 125.0
C46 C47 C42 116.15(18)
C46 C47 Si3 121.63(15)
C42 C47 Si3 122.17(15)
C46 C47 Mo3 71.06(12)
C42 C47 Mo3 71.25(11)
Si3 C47 Mo3 125.50(10)
Si3 C48 H48A 109.5
Si3 C48 H48B 109.5
H48A C48 H48B 109.5
Si3 C48 H48C 109.5
H48A C48 H48C 109.5
H48B C48 H48C 109.5
Si3 C49 H49A 109.5
Si3 C49 H49B 109.5
H49A C49 H49B 109.5
Si3 C49 H49C 109.5
H49A C49 H49C 109.5
H49B C49 H49C 109.5
C51 C50 Si3 175.8(2)
C50 C51 C52 179.7(3)
C53 C52 C57 119.16(19)
C53 C52 C51 120.63(19)
C57 C52 C51 120.21(19)
C54 C53 C52 120.3(2)
C54 C53 H53 119.8
C52 C53 H53 119.8
C55 C54 C53 119.9(2)
C55 C54 H54 120.0
C53 C54 H54 120.0
C54 C55 C56 120.2(2)
C54 C55 H55 119.9
C56 C55 H55 119.9
C57 C56 C55 120.1(2)
C57 C56 H56 119.9
C55 C56 H56 119.9
C56 C57 C52 120.3(2)
C56 C57 H57 119.9
C52 C57 H57 119.9
C60 Mo4 C58 86.17(10)
C60 Mo4 C59 87.81(9)
C58 Mo4 C59 86.79(9)
C60 Mo4 C65 135.52(8)
C58 Mo4 C65 138.01(9)
C59 Mo4 C65 89.75(8)
C60 Mo4 C61 139.45(9)
C58 Mo4 C61 89.99(9)
C59 Mo4 C61 132.30(8)
C65 Mo4 C61 62.50(7)
C60 Mo4 C63 92.49(8)
C58 Mo4 C63 133.96(9)
C59 Mo4 C63 139.20(8)
C65 Mo4 C63 62.33(7)
C61 Mo4 C63 62.34(7)
C60 Mo4 C66 166.60(8)
C58 Mo4 C66 104.66(9)
C59 Mo4 C66 100.47(8)
C65 Mo4 C66 35.30(7)
C61 Mo4 C66 35.22(7)
C63 Mo4 C66 74.34(7)
C60 Mo4 C64 104.67(8)
C58 Mo4 C64 162.94(9)
C59 Mo4 C64 106.46(8)
C65 Mo4 C64 34.77(7)
C61 Mo4 C64 73.18(7)
C63 Mo4 C64 34.50(8)
C66 Mo4 C64 63.01(7)
C60 Mo4 C62 107.25(8)
C58 Mo4 C62 102.82(9)
C59 Mo4 C62 162.45(8)
C65 Mo4 C62 73.25(8)
C61 Mo4 C62 34.93(7)
C63 Mo4 C62 34.42(8)
C66 Mo4 C62 63.10(7)
C64 Mo4 C62 61.68(8)
C69 Si4 C68 108.67(10)
C69 Si4 C67 108.92(10)
C68 Si4 C67 113.49(11)
C69 Si4 C66 106.42(10)
C68 Si4 C66 108.50(10)
C67 Si4 C66 110.57(10)
O10 C58 Mo4 179.2(2)
O11 C59 Mo4 178.2(2)
O12 C60 Mo4 179.3(2)
C62 C61 C66 122.0(2)
C62 C61 Mo4 74.11(13)
C66 C61 Mo4 73.52(12)
C62 C61 H61 119.0
C66 C61 H61 119.0
Mo4 C61 H61 125.1
C63 C62 C61 119.3(2)
C63 C62 Mo4 72.10(13)
C61 C62 Mo4 70.96(12)
C63 C62 H62 120.3
C61 C62 H62 120.3
Mo4 C62 H62 128.8
C62 C63 C64 120.56(19)
C62 C63 Mo4 73.48(13)
C64 C63 Mo4 73.43(12)
C62 C63 H63 119.7
C64 C63 H63 119.7
Mo4 C63 H63 125.1
C63 C64 C65 119.5(2)
C63 C64 Mo4 72.07(12)
C65 C64 Mo4 71.01(12)
C63 C64 H64 120.3
C65 C64 H64 120.3
Mo4 C64 H64 128.9
C64 C65 C66 121.9(2)
C64 C65 Mo4 74.22(12)
C66 C65 Mo4 73.51(11)
C64 C65 H65 119.0
C66 C65 H65 119.0
Mo4 C65 H65 125.0
C61 C66 C65 116.60(18)
C61 C66 Si4 122.39(16)
C65 C66 Si4 120.93(16)
C61 C66 Mo4 71.26(11)
C65 C66 Mo4 71.20(11)
Si4 C66 Mo4 125.05(10)
Si4 C67 H67A 109.5
Si4 C67 H67B 109.5
H67A C67 H67B 109.5
Si4 C67 H67C 109.5
H67A C67 H67C 109.5
H67B C67 H67C 109.5
Si4 C68 H68A 109.5
Si4 C68 H68B 109.5
H68A C68 H68B 109.5
Si4 C68 H68C 109.5
H68A C68 H68C 109.5
H68B C68 H68C 109.5
C70 C69 Si4 179.5(2)
C69 C70 C71 178.6(2)
C72 C71 C76 119.1(2)
C72 C71 C70 121.05(19)
C76 C71 C70 119.8(2)
C73 C72 C71 120.4(2)
C73 C72 H72 119.8
C71 C72 H72 119.8
C72 C73 C74 119.7(2)
C72 C73 H73 120.2
C74 C73 H73 120.2
C75 C74 C73 120.0(2)
C75 C74 H74 120.0
C73 C74 H74 120.0
C76 C75 C74 120.4(2)
C76 C75 H75 119.8
C74 C75 H75 119.8
C75 C76 C71 120.3(2)
C75 C76 H76 119.8
C71 C76 H76 119.8

loop_
_geom_bond_atom_site_label_1
_geom_bond_atom_site_label_2
_geom_bond_distance
Mo1 C3 1.966(2)
Mo1 C2 1.969(2)
Mo1 C1 1.971(2)
Mo1 C4 2.338(2)
Mo1 C8 2.344(2)
Mo1 C6 2.358(2)
Mo1 C9 2.370(2)
Mo1 C5 2.371(2)
Mo1 C7 2.382(2)
Si1 C12 1.831(2)
Si1 C11 1.847(2)
Si1 C10 1.856(3)
Si1 C9 1.880(2)
O1 C1 1.155(3)
O2 C2 1.150(3)
O3 C3 1.149(3)
C4 C5 1.415(3)
C4 C9 1.421(3)
C4 H4 0.9500
C5 C6 1.407(3)
C5 H5 0.9500
C6 C7 1.410(3)
C6 H6 0.9500
C7 C8 1.406(3)
C7 H7 0.9500
C8 C9 1.434(3)
C8 H8 0.9500
C10 H10A 0.9800
C10 H10B 0.9800
C10 H10C 0.9800
C11 H11A 0.9800
C11 H11B 0.9800
C11 H11C 0.9800
C12 C13 1.208(3)
C13 C14 1.441(3)
C14 C15 1.394(3)
C14 C19 1.402(3)
C15 C16 1.387(3)
C15 H15 0.9500
C16 C17 1.393(3)
C16 H16 0.9500
C17 C18 1.389(3)
C17 H17 0.9500
C18 C19 1.385(3)
C18 H18 0.9500
C19 H19 0.9500
Mo2 C21 1.966(2)
Mo2 C20 1.972(2)
Mo2 C22 1.973(2)
Mo2 C27 2.338(2)
Mo2 C23 2.346(2)
Mo2 C25 2.365(2)
Mo2 C26 2.371(2)
Mo2 C28 2.373(2)
Mo2 C24 2.380(2)
Si2 C31 1.834(2)
Si2 C29 1.849(2)
Si2 C30 1.859(2)
Si2 C28 1.878(2)
O4 C20 1.153(3)
O5 C21 1.148(3)
O6 C22 1.149(3)
C23 C24 1.408(3)
C23 C28 1.435(3)
C23 H23 0.9500
C24 C25 1.416(3)
C24 H24 0.9500
C25 C26 1.404(3)
C25 H25 0.9500
C26 C27 1.418(3)
C26 H26 0.9500
C27 C28 1.420(3)
C27 H27 0.9500
C29 H29A 0.9800
C29 H29B 0.9800
C29 H29C 0.9800
C30 H30A 0.9800
C30 H30B 0.9800
C30 H30C 0.9800
C31 C32 1.207(3)
C32 C33 1.436(3)
C33 C38 1.396(3)
C33 C34 1.400(3)
C34 C35 1.382(3)
C34 H34 0.9500
C35 C36 1.389(3)
C35 H35 0.9500
C36 C37 1.389(3)
C36 H36 0.9500
C37 C38 1.390(3)
C37 H37 0.9500
C38 H38 0.9500
Mo3 C39 1.966(2)
Mo3 C40 1.971(2)
Mo3 C41 1.973(2)
Mo3 C46 2.337(2)
Mo3 C42 2.347(2)
Mo3 C44 2.364(2)
Mo3 C47 2.375(2)
Mo3 C45 2.378(2)
Mo3 C43 2.383(2)
Si3 C50 1.830(2)
Si3 C49 1.853(3)
Si3 C48 1.856(2)
Si3 C47 1.879(2)
O7 C39 1.150(3)
O8 C40 1.152(2)
O9 C41 1.152(3)
C42 C43 1.405(3)
C42 C47 1.436(3)
C42 H42 0.9500
C43 C44 1.404(3)
C43 H43 0.9500
C44 C45 1.409(3)
C44 H44 0.9500
C45 C46 1.417(3)
C45 H45 0.9500
C46 C47 1.417(3)
C46 H46 0.9500
C48 H48A 0.9800
C48 H48B 0.9800
C48 H48C 0.9800
C49 H49A 0.9800
C49 H49B 0.9800
C49 H49C 0.9800
C50 C51 1.211(3)
C51 C52 1.438(3)
C52 C53 1.395(3)
C52 C57 1.402(3)
C53 C54 1.393(3)
C53 H53 0.9500
C54 C55 1.385(3)
C54 H54 0.9500
C55 C56 1.391(3)
C55 H55 0.9500
C56 C57 1.385(3)
C56 H56 0.9500
C57 H57 0.9500
Mo4 C60 1.969(2)
Mo4 C58 1.969(2)
Mo4 C59 1.974(2)
Mo4 C65 2.339(2)
Mo4 C61 2.340(2)
Mo4 C63 2.363(2)
Mo4 C66 2.369(2)
Mo4 C64 2.380(2)
Mo4 C62 2.381(2)
Si4 C69 1.830(2)
Si4 C68 1.850(2)
Si4 C67 1.863(2)
Si4 C66 1.880(2)
O10 C58 1.151(3)
O11 C59 1.148(3)
O12 C60 1.155(3)
C61 C62 1.417(3)
C61 C66 1.425(3)
C61 H61 0.9500
C62 C63 1.403(3)
C62 H62 0.9500
C63 C64 1.407(3)
C63 H63 0.9500
C64 C65 1.411(3)
C64 H64 0.9500
C65 C66 1.428(3)
C65 H65 0.9500
C67 H67A 0.9800
C67 H67B 0.9800
C67 H67C 0.9800
C68 H68A 0.9800
C68 H68B 0.9800
C68 H68C 0.9800
C69 C70 1.214(3)
C70 C71 1.433(3)
C71 C72 1.395(3)
C71 C76 1.403(3)
C72 C73 1.392(3)
C72 H72 0.9500
C73 C74 1.394(3)
C73 H73 0.9500
C74 C75 1.387(3)
C74 H74 0.9500
C75 C76 1.378(3)
C75 H75 0.9500
C76 H76 0.9500

loop_
_geom_torsion_atom_site_label_1
_geom_torsion_atom_site_label_2
_geom_torsion_atom_site_label_3
_geom_torsion_atom_site_label_4
_geom_torsion
C3 Mo1 C4 C5 -111.61(14)
C2 Mo1 C4 C5 162.11(14)
C1 Mo1 C4 C5 -29.6(2)
C8 Mo1 C4 C5 100.33(15)
C6 Mo1 C4 C5 28.95(13)
C9 Mo1 C4 C5 131.39(19)
C7 Mo1 C4 C5 64.65(14)
C3 Mo1 C4 C9 117.00(13)
C2 Mo1 C4 C9 30.72(17)
C1 Mo1 C4 C9 -160.96(14)
C8 Mo1 C4 C9 -31.05(12)
C6 Mo1 C4 C9 -102.44(14)
C5 Mo1 C4 C9 -131.39(19)
C7 Mo1 C4 C9 -66.74(13)
C9 C4 C5 C6 2.4(3)
Mo1 C4 C5 C6 -55.78(18)
C9 C4 C5 Mo1 58.14(18)
C3 Mo1 C5 C6 -157.09(14)
C2 Mo1 C5 C6 82.6(3)
C1 Mo1 C5 C6 -68.57(15)
C4 Mo1 C5 C6 130.9(2)
C8 Mo1 C5 C6 65.26(14)
C9 Mo1 C5 C6 101.95(15)
C7 Mo1 C5 C6 29.77(13)
C3 Mo1 C5 C4 72.02(15)
C2 Mo1 C5 C4 -48.3(3)
C1 Mo1 C5 C4 160.54(13)
C8 Mo1 C5 C4 -65.63(13)
C6 Mo1 C5 C4 -130.9(2)
C9 Mo1 C5 C4 -28.94(12)
C7 Mo1 C5 C4 -101.12(15)
C4 C5 C6 C7 -3.5(3)
Mo1 C5 C6 C7 -58.87(18)
C4 C5 C6 Mo1 55.33(18)
C3 Mo1 C6 C5 31.50(19)
C2 Mo1 C6 C5 -151.87(14)
C1 Mo1 C6 C5 117.52(14)
C4 Mo1 C6 C5 -29.23(13)
C8 Mo1 C6 C5 -100.83(14)
C9 Mo1 C6 C5 -64.89(13)
C7 Mo1 C6 C5 -129.57(19)
C3 Mo1 C6 C7 161.06(13)
C2 Mo1 C6 C7 -22.30(19)
C1 Mo1 C6 C7 -112.91(13)
C4 Mo1 C6 C7 100.34(14)
C8 Mo1 C6 C7 28.73(12)
C9 Mo1 C6 C7 64.68(13)
C5 Mo1 C6 C7 129.57(19)
C5 C6 C7 C8 3.9(3)
Mo1 C6 C7 C8 -54.78(18)
C5 C6 C7 Mo1 58.65(18)
C3 Mo1 C7 C8 78.4(3)
C2 Mo1 C7 C8 -63.49(14)
C1 Mo1 C7 C8 -155.98(13)
C4 Mo1 C7 C8 65.65(13)
C6 Mo1 C7 C8 131.41(19)
C9 Mo1 C7 C8 29.27(12)
C5 Mo1 C7 C8 101.63(14)
C3 Mo1 C7 C6 -53.0(3)
C2 Mo1 C7 C6 165.10(13)
C1 Mo1 C7 C6 72.61(14)
C4 Mo1 C7 C6 -65.76(13)
C8 Mo1 C7 C6 -131.41(19)
C9 Mo1 C7 C6 -102.14(14)
C5 Mo1 C7 C6 -29.78(12)
C6 C7 C8 C9 -3.0(3)
Mo1 C7 C8 C9 -58.06(18)
C6 C7 C8 Mo1 55.04(18)
C3 Mo1 C8 C7 -153.89(14)
C2 Mo1 C8 C7 120.92(13)
C1 Mo1 C8 C7 34.40(18)
C4 Mo1 C8 C7 -100.43(14)
C6 Mo1 C8 C7 -28.74(12)
C9 Mo1 C8 C7 -131.25(18)
C5 Mo1 C8 C7 -64.37(13)
C3 Mo1 C8 C9 -22.64(18)
C2 Mo1 C8 C9 -107.83(13)
C1 Mo1 C8 C9 165.65(13)
C4 Mo1 C8 C9 30.81(12)
C6 Mo1 C8 C9 102.50(13)
C5 Mo1 C8 C9 66.88(12)
C7 Mo1 C8 C9 131.25(18)
C5 C4 C9 C8 -1.4(3)
Mo1 C4 C9 C8 56.75(17)
C5 C4 C9 Si1 -178.73(16)
Mo1 C4 C9 Si1 -120.55(15)
C5 C4 C9 Mo1 -58.18(18)
C7 C8 C9 C4 1.8(3)
Mo1 C8 C9 C4 -56.70(17)
C7 C8 C9 Si1 179.08(16)
Mo1 C8 C9 Si1 120.61(15)
C7 C8 C9 Mo1 58.47(18)
C12 Si1 C9 C4 -78.44(19)
C11 Si1 C9 C4 161.38(18)
C10 Si1 C9 C4 38.5(2)
C12 Si1 C9 C8 104.40(18)
C11 Si1 C9 C8 -15.8(2)
C10 Si1 C9 C8 -138.65(18)
C12 Si1 C9 Mo1 -167.09(12)
C11 Si1 C9 Mo1 72.74(15)
C10 Si1 C9 Mo1 -50.13(16)
C3 Mo1 C9 C4 -67.38(14)
C2 Mo1 C9 C4 -157.12(13)
C1 Mo1 C9 C4 75.2(4)
C8 Mo1 C9 C4 127.85(18)
C6 Mo1 C9 C4 64.05(13)
C5 Mo1 C9 C4 28.82(12)
C7 Mo1 C9 C4 99.22(14)
C3 Mo1 C9 C8 164.77(13)
C2 Mo1 C9 C8 75.02(13)
C1 Mo1 C9 C8 -52.6(4)
C4 Mo1 C9 C8 -127.85(18)
C6 Mo1 C9 C8 -63.81(13)
C5 Mo1 C9 C8 -99.03(14)
C7 Mo1 C9 C8 -28.63(12)
C3 Mo1 C9 Si1 48.89(14)
C2 Mo1 C9 Si1 -40.86(14)
C1 Mo1 C9 Si1 -168.5(3)
C4 Mo1 C9 Si1 116.26(19)
C8 Mo1 C9 Si1 -115.88(19)
C6 Mo1 C9 Si1 -179.69(14)
C5 Mo1 C9 Si1 145.09(15)
C7 Mo1 C9 Si1 -144.51(15)
C19 C14 C15 C16 0.8(3)
C13 C14 C15 C16 -179.1(2)
C14 C15 C16 C17 -0.8(3)
C15 C16 C17 C18 0.2(4)
C16 C17 C18 C19 0.4(4)
C17 C18 C19 C14 -0.3(4)
C15 C14 C19 C18 -0.3(3)
C13 C14 C19 C18 179.6(2)
C21 Mo2 C23 C24 147.78(15)
C20 Mo2 C23 C24 -37.44(18)
C22 Mo2 C23 C24 -126.26(14)
C27 Mo2 C23 C24 100.58(15)
C25 Mo2 C23 C24 28.94(13)
C26 Mo2 C23 C24 64.44(14)
C28 Mo2 C23 C24 131.4(2)
C21 Mo2 C23 C28 16.4(2)
C20 Mo2 C23 C28 -168.84(13)
C22 Mo2 C23 C28 102.34(13)
C27 Mo2 C23 C28 -30.83(12)
C25 Mo2 C23 C28 -102.47(14)
C26 Mo2 C23 C28 -66.97(13)
C24 Mo2 C23 C28 -131.4(2)
C28 C23 C24 C25 2.4(3)
Mo2 C23 C24 C25 -55.50(18)
C28 C23 C24 Mo2 57.93(18)
C21 Mo2 C24 C23 -96.3(3)
C20 Mo2 C24 C23 152.26(14)
C22 Mo2 C24 C23 59.13(15)
C27 Mo2 C24 C23 -65.49(13)
C25 Mo2 C24 C23 -131.16(19)
C26 Mo2 C24 C23 -101.55(15)
C28 Mo2 C24 C23 -29.16(13)
C21 Mo2 C24 C25 34.9(3)
C20 Mo2 C24 C25 -76.58(14)
C22 Mo2 C24 C25 -169.71(13)
C27 Mo2 C24 C25 65.67(13)
C23 Mo2 C24 C25 131.2(2)
C26 Mo2 C24 C25 29.61(12)
C28 Mo2 C24 C25 102.00(14)
C23 C24 C25 C26 -3.0(3)
Mo2 C24 C25 C26 -58.17(18)
C23 C24 C25 Mo2 55.15(18)
C21 Mo2 C25 C26 -36.61(17)
C20 Mo2 C25 C26 -122.58(14)
C22 Mo2 C25 C26 146.25(15)
C27 Mo2 C25 C26 29.30(12)
C23 Mo2 C25 C26 100.81(14)
C28 Mo2 C25 C26 64.88(13)
C24 Mo2 C25 C26 129.68(19)
C21 Mo2 C25 C24 -166.30(13)
C20 Mo2 C25 C24 107.73(13)
C22 Mo2 C25 C24 16.6(2)
C27 Mo2 C25 C24 -100.38(14)
C23 Mo2 C25 C24 -28.87(12)
C26 Mo2 C25 C24 -129.68(19)
C28 Mo2 C25 C24 -64.80(13)
C24 C25 C26 C27 2.9(3)
Mo2 C25 C26 C27 -55.43(18)
C24 C25 C26 Mo2 58.29(18)
C21 Mo2 C26 C25 151.91(13)
C20 Mo2 C26 C25 63.46(14)
C22 Mo2 C26 C25 -99.4(3)
C27 Mo2 C26 C25 -130.89(19)
C23 Mo2 C26 C25 -65.37(13)
C28 Mo2 C26 C25 -102.05(14)
C24 Mo2 C26 C25 -29.81(12)
C21 Mo2 C26 C27 -77.20(14)
C20 Mo2 C26 C27 -165.65(13)
C22 Mo2 C26 C27 31.5(3)
C23 Mo2 C26 C27 65.52(13)
C25 Mo2 C26 C27 130.89(19)
C28 Mo2 C26 C27 28.84(12)
C24 Mo2 C26 C27 101.09(14)
C25 C26 C27 C28 -2.2(3)
Mo2 C26 C27 C28 -58.22(18)
C25 C26 C27 Mo2 56.07(19)
C21 Mo2 C27 C26 105.81(14)
C20 Mo2 C27 C26 22.9(2)
C22 Mo2 C27 C26 -167.37(13)
C23 Mo2 C27 C26 -100.39(14)
C25 Mo2 C27 C26 -28.86(12)
C28 Mo2 C27 C26 -131.49(19)
C24 Mo2 C27 C26 -64.68(13)
C21 Mo2 C27 C28 -122.70(13)
C20 Mo2 C27 C28 154.38(14)
C22 Mo2 C27 C28 -35.89(16)
C23 Mo2 C27 C28 31.10(12)
C25 Mo2 C27 C28 102.63(14)
C26 Mo2 C27 C28 131.49(19)
C24 Mo2 C27 C28 66.81(12)
C26 C27 C28 C23 1.5(3)
Mo2 C27 C28 C23 -56.70(16)
C26 C27 C28 Si2 -179.78(16)
Mo2 C27 C28 Si2 122.03(14)
C26 C27 C28 Mo2 58.19(18)
C24 C23 C28 C27 -1.6(3)
Mo2 C23 C28 C27 56.62(16)
C24 C23 C28 Si2 179.63(16)
Mo2 C23 C28 Si2 -122.11(15)
C24 C23 C28 Mo2 -58.26(18)
C31 Si2 C28 C27 76.66(19)
C29 Si2 C28 C27 -165.34(17)
C30 Si2 C28 C27 -41.4(2)
C31 Si2 C28 C23 -104.68(18)
C29 Si2 C28 C23 13.3(2)
C30 Si2 C28 C23 137.29(18)
C31 Si2 C28 Mo2 165.83(12)
C29 Si2 C28 Mo2 -76.18(14)
C30 Si2 C28 Mo2 47.79(16)
C21 Mo2 C28 C27 62.52(14)
C20 Mo2 C28 C27 -93.9(3)
C22 Mo2 C28 C27 152.06(13)
C23 Mo2 C28 C27 -127.78(19)
C25 Mo2 C28 C27 -63.89(13)
C26 Mo2 C28 C27 -28.82(12)
C24 Mo2 C28 C27 -99.21(14)
C21 Mo2 C28 C23 -169.70(13)
C20 Mo2 C28 C23 33.9(4)
C22 Mo2 C28 C23 -80.16(14)
C27 Mo2 C28 C23 127.78(19)
C25 Mo2 C28 C23 63.89(13)
C26 Mo2 C28 C23 98.96(14)
C24 Mo2 C28 C23 28.57(13)
C21 Mo2 C28 Si2 -53.45(15)
C20 Mo2 C28 Si2 150.2(3)
C22 Mo2 C28 Si2 36.10(14)
C27 Mo2 C28 Si2 -115.97(19)
C23 Mo2 C28 Si2 116.25(19)
C25 Mo2 C28 Si2 -179.86(15)
C26 Mo2 C28 Si2 -144.79(15)
C24 Mo2 C28 Si2 144.83(16)
C38 C33 C34 C35 -1.0(3)
C32 C33 C34 C35 177.9(2)
C33 C34 C35 C36 1.4(3)
C34 C35 C36 C37 -0.4(3)
C35 C36 C37 C38 -0.9(3)
C36 C37 C38 C33 1.3(3)
C34 C33 C38 C37 -0.3(3)
C32 C33 C38 C37 -179.2(2)
C39 Mo3 C42 C43 149.94(14)
C40 Mo3 C42 C43 -123.77(13)
C41 Mo3 C42 C43 -36.89(17)
C46 Mo3 C42 C43 100.29(13)
C44 Mo3 C42 C43 28.68(12)
C47 Mo3 C42 C43 131.22(18)
C45 Mo3 C42 C43 64.22(12)
C39 Mo3 C42 C47 18.72(18)
C40 Mo3 C42 C47 105.01(12)
C41 Mo3 C42 C47 -168.11(12)
C46 Mo3 C42 C47 -30.94(11)
C44 Mo3 C42 C47 -102.54(13)
C45 Mo3 C42 C47 -67.00(12)
C43 Mo3 C42 C47 -131.22(18)
C47 C42 C43 C44 2.7(3)
Mo3 C42 C43 C44 -55.38(18)
C47 C42 C43 Mo3 58.10(18)
C39 Mo3 C43 C44 42.0(3)
C40 Mo3 C43 C44 -167.38(12)
C41 Mo3 C43 C44 -75.38(14)
C46 Mo3 C43 C44 65.69(13)
C42 Mo3 C43 C44 131.34(18)
C47 Mo3 C43 C44 102.04(13)
C45 Mo3 C43 C44 29.60(12)
C39 Mo3 C43 C42 -89.3(3)
C40 Mo3 C43 C42 61.28(14)
C41 Mo3 C43 C42 153.28(13)
C46 Mo3 C43 C42 -65.64(12)
C44 Mo3 C43 C42 -131.34(18)
C47 Mo3 C43 C42 -29.30(11)
C45 Mo3 C43 C42 -101.73(13)
C42 C43 C44 C45 -3.5(3)
Mo3 C43 C44 C45 -58.48(18)
C42 C43 C44 Mo3 55.03(18)
C39 Mo3 C44 C43 -163.94(13)
C40 Mo3 C44 C43 19.54(19)
C41 Mo3 C44 C43 109.58(13)
C46 Mo3 C44 C43 -100.33(14)
C42 Mo3 C44 C43 -28.81(12)
C47 Mo3 C44 C43 -64.79(12)
C45 Mo3 C44 C43 -129.93(19)
C39 Mo3 C44 C45 -34.01(17)
C40 Mo3 C44 C45 149.47(14)
C41 Mo3 C44 C45 -120.49(14)
C46 Mo3 C44 C45 29.60(12)
C42 Mo3 C44 C45 101.12(14)
C47 Mo3 C44 C45 65.14(13)
C43 Mo3 C44 C45 129.93(19)
C43 C44 C45 C46 3.3(3)
Mo3 C44 C45 C46 -55.37(18)
C43 C44 C45 Mo3 58.63(18)
C39 Mo3 C45 C44 154.46(14)
C40 Mo3 C45 C44 -91.2(3)
C41 Mo3 C45 C44 65.82(15)
C46 Mo3 C45 C44 -130.3(2)
C42 Mo3 C45 C44 -64.92(13)
C47 Mo3 C45 C44 -101.65(14)
C43 Mo3 C45 C44 -29.46(13)
C39 Mo3 C45 C46 -75.28(14)
C40 Mo3 C45 C46 39.1(3)
C41 Mo3 C45 C46 -163.91(13)
C42 Mo3 C45 C46 65.35(13)
C44 Mo3 C45 C46 130.3(2)
C47 Mo3 C45 C46 28.62(12)
C43 Mo3 C45 C46 100.80(14)
C44 C45 C46 C47 -2.4(3)
Mo3 C45 C46 C47 -58.35(18)
C44 C45 C46 Mo3 55.99(18)
C39 Mo3 C46 C47 -120.21(13)
C40 Mo3 C46 C47 -33.25(17)
C41 Mo3 C46 C47 157.17(14)
C42 Mo3 C46 C47 31.30(12)
C44 Mo3 C46 C47 102.57(14)
C45 Mo3 C46 C47 131.83(19)
C43 Mo3 C46 C47 67.03(13)
C39 Mo3 C46 C45 107.96(14)
C40 Mo3 C46 C45 -165.08(13)
C41 Mo3 C46 C45 25.3(2)
C42 Mo3 C46 C45 -100.53(14)
C44 Mo3 C46 C45 -29.26(13)
C47 Mo3 C46 C45 -131.83(19)
C43 Mo3 C46 C45 -64.81(13)
C45 C46 C47 C42 1.6(3)
Mo3 C46 C47 C42 -56.84(16)
C45 C46 C47 Si3 179.06(16)
Mo3 C46 C47 Si3 120.64(14)
C45 C46 C47 Mo3 58.42(18)
C43 C42 C47 C46 -1.7(3)
Mo3 C42 C47 C46 56.73(16)
C43 C42 C47 Si3 -179.20(16)
Mo3 C42 C47 Si3 -120.73(14)
C43 C42 C47 Mo3 -58.48(18)
C50 Si3 C47 C46 82.60(19)
C49 Si3 C47 C46 -34.7(2)
C48 Si3 C47 C46 -158.06(17)
C50 Si3 C47 C42 -100.07(18)
C49 Si3 C47 C42 142.66(18)
C48 Si3 C47 C42 19.3(2)
C50 Si3 C47 Mo3 170.94(11)
C49 Si3 C47 Mo3 53.68(15)
C48 Si3 C47 Mo3 -69.72(15)
C39 Mo3 C47 C46 64.64(14)
C40 Mo3 C47 C46 154.71(13)
C41 Mo3 C47 C46 -88.2(4)
C42 Mo3 C47 C46 -127.48(18)
C44 Mo3 C47 C46 -63.85(13)
C45 Mo3 C47 C46 -28.61(12)
C43 Mo3 C47 C46 -98.86(13)
C39 Mo3 C47 C42 -167.88(12)
C40 Mo3 C47 C42 -77.81(13)
C41 Mo3 C47 C42 39.2(4)
C46 Mo3 C47 C42 127.48(18)
C44 Mo3 C47 C42 63.63(12)
C45 Mo3 C47 C42 98.87(13)
C43 Mo3 C47 C42 28.62(11)
C39 Mo3 C47 Si3 -51.22(14)
C40 Mo3 C47 Si3 38.84(14)
C41 Mo3 C47 Si3 155.9(3)
C46 Mo3 C47 Si3 -115.86(18)
C42 Mo3 C47 Si3 116.65(18)
C44 Mo3 C47 Si3 -179.72(14)
C45 Mo3 C47 Si3 -144.47(15)
C43 Mo3 C47 Si3 145.27(15)
C57 C52 C53 C54 -0.3(3)
C51 C52 C53 C54 179.1(2)
C52 C53 C54 C55 0.3(3)
C53 C54 C55 C56 -0.2(3)
C54 C55 C56 C57 0.2(3)
C55 C56 C57 C52 -0.3(3)
C53 C52 C57 C56 0.3(3)
C51 C52 C57 C56 -179.2(2)
C60 Mo4 C61 C62 -28.71(19)
C58 Mo4 C61 C62 -112.81(14)
C59 Mo4 C61 C62 161.54(13)
C65 Mo4 C61 C62 100.25(14)
C63 Mo4 C61 C62 28.80(12)
C66 Mo4 C61 C62 131.16(18)
C64 Mo4 C61 C62 64.36(13)
C60 Mo4 C61 C66 -159.87(13)
C58 Mo4 C61 C66 116.03(13)
C59 Mo4 C61 C66 30.38(17)
C65 Mo4 C61 C66 -30.91(11)
C63 Mo4 C61 C66 -102.36(13)
C64 Mo4 C61 C66 -66.80(12)
C62 Mo4 C61 C66 -131.16(18)
C66 C61 C62 C63 2.8(3)
Mo4 C61 C62 C63 -55.49(19)
C66 C61 C62 Mo4 58.32(18)
C60 Mo4 C62 C63 -68.12(14)
C58 Mo4 C62 C63 -158.06(13)
C59 Mo4 C62 C63 80.0(3)
C65 Mo4 C62 C63 65.26(13)
C61 Mo4 C62 C63 130.97(19)
C66 Mo4 C62 C63 101.83(14)
C64 Mo4 C62 C63 29.58(12)
C60 Mo4 C62 C61 160.91(13)
C58 Mo4 C62 C61 70.97(14)
C59 Mo4 C62 C61 -51.0(3)
C65 Mo4 C62 C61 -65.71(13)
C63 Mo4 C62 C61 -130.97(19)
C66 Mo4 C62 C61 -29.14(12)
C64 Mo4 C62 C61 -101.39(14)
C61 C62 C63 C64 -3.7(3)
Mo4 C62 C63 C64 -58.63(19)
C61 C62 C63 Mo4 54.94(18)
C60 Mo4 C63 C62 117.50(14)
C58 Mo4 C63 C62 30.41(18)
C59 Mo4 C63 C62 -152.97(13)
C65 Mo4 C63 C62 -100.92(14)
C61 Mo4 C63 C62 -29.21(12)
C66 Mo4 C63 C62 -65.03(13)
C64 Mo4 C63 C62 -129.91(19)
C60 Mo4 C63 C64 -112.60(14)
C58 Mo4 C63 C64 160.32(14)
C59 Mo4 C63 C64 -23.06(18)
C65 Mo4 C63 C64 28.99(12)
C61 Mo4 C63 C64 100.70(14)
C66 Mo4 C63 C64 64.88(13)
C62 Mo4 C63 C64 129.91(19)
C62 C63 C64 C65 3.8(3)
Mo4 C63 C64 C65 -54.85(18)
C62 C63 C64 Mo4 58.66(19)
C60 Mo4 C64 C63 72.45(14)
C58 Mo4 C64 C63 -55.7(3)
C59 Mo4 C64 C63 164.52(13)
C65 Mo4 C64 C63 -131.2(2)
C61 Mo4 C64 C63 -65.41(13)
C66 Mo4 C64 C63 -101.92(14)
C62 Mo4 C64 C63 -29.51(12)
C60 Mo4 C64 C65 -156.38(14)
C58 Mo4 C64 C65 75.5(3)
C59 Mo4 C64 C65 -64.31(15)
C61 Mo4 C64 C65 65.77(13)
C63 Mo4 C64 C65 131.2(2)
C66 Mo4 C64 C65 29.26(12)
C62 Mo4 C64 C65 101.67(14)
C63 C64 C65 C66 -3.0(3)
Mo4 C64 C65 C66 -58.40(18)
C63 C64 C65 Mo4 55.35(18)
C60 Mo4 C65 C64 33.59(19)
C58 Mo4 C65 C64 -154.87(15)
C59 Mo4 C65 C64 120.21(14)
C61 Mo4 C65 C64 -100.24(15)
C63 Mo4 C65 C64 -28.78(13)
C66 Mo4 C65 C64 -131.1(2)
C62 Mo4 C65 C64 -64.20(14)
C60 Mo4 C65 C66 164.68(13)
C58 Mo4 C65 C66 -23.79(19)
C59 Mo4 C65 C66 -108.71(13)
C61 Mo4 C65 C66 30.85(12)
C63 Mo4 C65 C66 102.31(14)
C64 Mo4 C65 C66 131.1(2)
C62 Mo4 C65 C66 66.89(13)
C62 C61 C66 C65 -2.0(3)
Mo4 C61 C66 C65 56.60(16)
C62 C61 C66 Si4 -178.79(16)
Mo4 C61 C66 Si4 -120.20(15)
C62 C61 C66 Mo4 -58.60(18)
C64 C65 C66 C61 2.1(3)
Mo4 C65 C66 C61 -56.63(16)
C64 C65 C66 Si4 178.95(16)
Mo4 C65 C66 Si4 120.22(14)
C64 C65 C66 Mo4 58.74(18)
C69 Si4 C66 C61 -79.79(18)
C68 Si4 C66 C61 163.43(17)
C67 Si4 C66 C61 38.4(2)
C69 Si4 C66 C65 103.55(18)
C68 Si4 C66 C65 -13.2(2)
C67 Si4 C66 C65 -138.30(17)
C69 Si4 C66 Mo4 -168.65(12)
C68 Si4 C66 Mo4 74.56(14)
C67 Si4 C66 Mo4 -50.51(16)
C60 Mo4 C66 C61 74.9(4)
C58 Mo4 C66 C61 -68.24(14)
C59 Mo4 C66 C61 -157.64(13)
C65 Mo4 C66 C61 127.95(18)
C63 Mo4 C66 C61 63.97(13)
C64 Mo4 C66 C61 99.11(13)
C62 Mo4 C66 C61 28.90(12)
C60 Mo4 C66 C65 -53.0(4)
C58 Mo4 C66 C65 163.80(13)
C59 Mo4 C66 C65 74.41(14)
C61 Mo4 C66 C65 -127.95(18)
C63 Mo4 C66 C65 -63.98(13)
C64 Mo4 C66 C65 -28.84(12)
C62 Mo4 C66 C65 -99.05(14)
C60 Mo4 C66 Si4 -168.2(3)
C58 Mo4 C66 Si4 48.69(15)
C59 Mo4 C66 Si4 -40.71(14)
C65 Mo4 C66 Si4 -115.12(19)
C61 Mo4 C66 Si4 116.93(18)
C63 Mo4 C66 Si4 -179.10(14)
C64 Mo4 C66 Si4 -143.96(15)
C62 Mo4 C66 Si4 145.83(15)
C76 C71 C72 C73 -0.4(3)
C70 C71 C72 C73 179.0(2)
C71 C72 C73 C74 -0.3(3)
C72 C73 C74 C75 0.6(4)
C73 C74 C75 C76 -0.3(4)
C74 C75 C76 C71 -0.4(3)
C72 C71 C76 C75 0.7(3)
C70 C71 C76 C75 -178.7(2)
